data_9017779
loop_
_publ_author_name
'Kimata, M.'
'Saito, S.'
'Shimizu, M.'
'Iida, I.'
'Matsui, T.'

_publ_section_title
;
 Low-temperature structures of orthoclase and sanidine
 Note: T = 121 K
;
_journal_name_full 'Neues Jahrbuch fur Mineralogie, Abhandlungen'
_journal_page_first 199
_journal_page_last 213
_journal_volume 171
_journal_year 1996
_chemical_compound_source 'Volkesfeld, Eifel, Germany'
_chemical_formula_sum 'Al K O8 Si3'
_chemical_name_mineral Sanidine
_space_group_IT_number 12
_space_group_name_Hall '-C 2y'
_space_group_name_H-M_alt 'C 1 2/m 1'
_symmetry_space_group_name_H-M 'C 1 2/m 1'
_cell_angle_alpha 90
_cell_angle_beta 116.03
_cell_angle_gamma 90
_cell_formula_units_Z 4
_cell_length_a 8.514
_cell_length_b 13.018
_cell_length_c 7.183
_cell_volume 715.374
_database_code_amcsd 0020560
_diffrn_ambient_temperature 121
_exptl_crystal_density_diffrn 2.584
_cod_data_source_file inputs/fixed/downloads/18/18894.cif
_cod_data_source_block 18894
_cod_original_formula_sum 'K (Si3 Al) O8'
_cod_database_code 9017779

loop_
_space_group_symop_operation_xyz
x,y,z
1/2+x,1/2+y,z
x,-y,z
1/2+x,1/2-y,z
-x,y,-z
1/2-x,1/2+y,-z
-x,-y,-z
1/2-x,1/2-y,-z

loop_
_atom_site_label
_atom_site_fract_x
_atom_site_fract_y
_atom_site_fract_z
_atom_site_occupancy
_atom_site_U_iso_or_equiv
_atom_site_type_symbol
_atom_site_attached_hydrogens
K 0.28200 0.00000 0.13590 1.00000 0.01816 K 0
SiT1 0.00910 0.18370 0.22370 0.69200 0.00741 Si 0
AlT1 0.00910 0.18370 0.22370 0.30800 0.00741 Al 0
SiT2 0.70560 0.11750 0.34400 0.80800 0.00676 Si 0
AlT2 0.70560 0.11750 0.34400 0.19200 0.00676 Al 0
Oa1 0.00000 0.14550 0.00000 1.00000 0.01444 O 0
Oa2 0.63010 0.00000 0.28590 1.00000 0.01557 O 0
Ob 0.82730 0.14370 0.22670 1.00000 0.01611 O 0
Oc 0.03140 0.30920 0.25600 1.00000 0.01239 O 0
Od 0.18300 0.12610 0.40550 1.00000 0.01234 O 0

loop_
_cod_changelog_entry_id
_cod_changelog_entry_author
_cod_changelog_entry_date
_cod_changelog_entry_text
1
;cod-tools version 3.8.0
Id: cif_guess_AMCSD_atom_types 9581 2023-05-17 12:35:41Z saulius
;
2023-05-18T08:47:12+03:00
;Derived atom types and hydrogen counts
from atom names that follow the AMCSD naming convention
(Wat == water, O-H == hydroxyl).
;

loop_
_cod_related_entry_id
_cod_related_entry_database
_cod_related_entry_code
1 AMCSD 0020560
